data_1576107
loop_
_publ_author_name
'Karimata, Ayumu'
'Ilatovskii, Daniil'
'Fayzullin, Robert R.'
'Komoto, Shinya'
'Bruhacs, Andrew'
'Khaskin, Eugene'
'Khusnutdinova, Julia R.'

_publ_section_title
;
 Mechanoluminescence from amorphous solids of heteroleptic copper
 complexes and common luminophores induced by non-destructive mechanical
 stimuli and fabrication of flexible mechanoluminescent films.
;
_journal_issue 47
_journal_name_full 'Chemical science'
_journal_page_first 22376
_journal_page_last 22386
_journal_paper_doi 10.1039/d5sc05673j
_journal_volume 16
_journal_year 2025
_chemical_absolute_configuration ad
_chemical_formula_moiety 'C50 H40 Cu N2 O P2, F6 P, C2 H3 N'
_chemical_formula_sum 'C52 H43 Cu F6 N3 O P3'
_chemical_formula_weight 996.34
_space_group_crystal_system triclinic
_space_group_IT_number 1
_space_group_name_Hall 'P 1'
_space_group_name_H-M_alt 'P 1'
_atom_sites_solution_hydrogens geom
_audit_creation_method SHELXL-2018/3
_audit_update_record
;
2025-05-06 deposited with the CCDC.	2025-10-15 downloaded from the CCDC.
;
_cell_angle_alpha 105.7026(9)
_cell_angle_beta 95.5373(9)
_cell_angle_gamma 105.4630(10)
_cell_formula_units_Z 2
_cell_length_a 10.90096(12)
_cell_length_b 12.11864(13)
_cell_length_c 18.7704(2)
_cell_measurement_reflns_used 32486
_cell_measurement_temperature 100(2)
_cell_measurement_theta_max 79.2770
_cell_measurement_theta_min 3.9890
_cell_volume 2262.38(5)
_computing_cell_refinement 'CrysAlisPro 1.171.43.141a (Rigaku OD, 2024)'
_computing_data_collection 'CrysAlisPro 1.171.43.141a (Rigaku OD, 2024)'
_computing_data_reduction 'CrysAlisPro 1.171.43.141a (Rigaku OD, 2024)'
_computing_molecular_graphics
;
WinGX (Farrugia, 2012); ORTEP-3 (Farrugia, 2012);
PLATON (Spek, 2009); Olex2 (Dolomanov et al., 2009)
;
_computing_publication_material
;
WinGX (Farrugia, 2012); ORTEP-3 (Farrugia, 2012);
PLATON (Spek, 2009); Olex2 (Dolomanov et al., 2009)
;
_computing_structure_refinement 'SHELXL-2018/3 (Sheldrick, 2015)'
_computing_structure_solution 'SHELXT-2018/2 (Sheldrick, 2015)'
_diffrn_ambient_temperature 100(2)
_diffrn_measured_fraction_theta_full 0.991
_diffrn_measured_fraction_theta_max 0.966
_diffrn_measurement_device_type 'Rigaku XtaLAB Pro: Kappa dual offset/far'
_diffrn_measurement_method '\w scans'
_diffrn_radiation_probe x-ray
_diffrn_radiation_type CuK\a
_diffrn_radiation_wavelength 1.54184
_diffrn_reflns_av_R_equivalents 0.0377
_diffrn_reflns_av_unetI/netI 0.0394
_diffrn_reflns_Laue_measured_fraction_full 0.991
_diffrn_reflns_Laue_measured_fraction_max 0.966
_diffrn_reflns_limit_h_max 13
_diffrn_reflns_limit_h_min -13
_diffrn_reflns_limit_k_max 15
_diffrn_reflns_limit_k_min -15
_diffrn_reflns_limit_l_max 23
_diffrn_reflns_limit_l_min -18
_diffrn_reflns_number 31756
_diffrn_reflns_point_group_measured_fraction_full 0.702
_diffrn_reflns_point_group_measured_fraction_max 0.666
_diffrn_reflns_theta_full 67.684
_diffrn_reflns_theta_max 79.516
_diffrn_reflns_theta_min 3.979
_diffrn_source 'microfocus sealed X-ray tube'
_exptl_absorpt_coefficient_mu 2.265
_exptl_absorpt_correction_T_max 1.000
_exptl_absorpt_correction_T_min 0.228
_exptl_absorpt_correction_type gaussian
_exptl_absorpt_process_details
;
CrysAlisPro 1.171.43.141a (Rigaku Oxford Diffraction, 2024).
Numerical absorption correction based on gaussian integration over
a multifaceted crystal model. Empirical absorption correction using
spherical harmonics, frame scaling and detector area scaling,
implemented in SCALE3 ABSPACK scaling algorithm.
;
_exptl_crystal_colour yellow
_exptl_crystal_density_diffrn 1.463
_exptl_crystal_description prism
_exptl_crystal_F_000 1024
_exptl_crystal_recrystallization_method acetonitrile/methanol
_exptl_crystal_size_max 0.391
_exptl_crystal_size_mid 0.268
_exptl_crystal_size_min 0.224
_refine_diff_density_max 1.120
_refine_diff_density_min -1.198
_refine_diff_density_rms 0.100
_refine_ls_abs_structure_details
;
 Refined as an inversion twin.
;
_refine_ls_abs_structure_Flack 0.30(2)
_refine_ls_extinction_coef 0.0016(3)
_refine_ls_extinction_expression Fc^*^=kFc[1+0.001xFc^2^\l^3^/sin(2\q)]^-1/4^
_refine_ls_extinction_method 'SHELXL-2018/3 (Sheldrick, 2015)'
_refine_ls_goodness_of_fit_ref 1.019
_refine_ls_hydrogen_treatment constr
_refine_ls_matrix_type full
_refine_ls_number_parameters 1197
_refine_ls_number_reflns 13080
_refine_ls_number_restraints 30
_refine_ls_restrained_S_all 1.025
_refine_ls_R_factor_all 0.0618
_refine_ls_R_factor_gt 0.0617
_refine_ls_shift/su_max 0.000
_refine_ls_shift/su_mean 0.000
_refine_ls_structure_factor_coef Fsqd
_refine_ls_weighting_details 'w=1/[\s^2^(Fo^2^)+(0.1560P)^2^+0.5784P] where P=(Fo^2^+2Fc^2^)/3'
_refine_ls_weighting_scheme calc
_refine_ls_wR_factor_gt 0.1700
_refine_ls_wR_factor_ref 0.1702
_reflns_Friedel_coverage 0.379
_reflns_Friedel_fraction_full 0.413
_reflns_Friedel_fraction_max 0.366
_reflns_number_gt 13026
_reflns_number_total 13080
_reflns_threshold_expression 'I > 2\s(I)'
_cod_data_source_file d5sc05673j12.cif
_cod_data_source_block rjk1609
_cod_depositor_comments 'Adding full bibliography for 1576102--1576110.cif.'
_cod_database_code 1576107
_shelx_shelxl_version_number 2018/3
_shelx_space_group_comment
;
The symmetry employed for this shelxl refinement is uniquely defined
by the following loop, which should always be used as a source of
symmetry information in preference to the above space-group names.
They are only intended as comments.
;
_shelx_estimated_absorpt_t_min 0.471
_shelx_estimated_absorpt_t_max 0.631

loop_
_space_group_symop_operation_xyz
'x, y, z'

loop_
_atom_site_label
_atom_site_type_symbol
_atom_site_fract_x
_atom_site_fract_y
_atom_site_fract_z
_atom_site_U_iso_or_equiv
_atom_site_adp_type
_atom_site_occupancy
_atom_site_site_symmetry_order
_atom_site_calc_flag
_atom_site_refinement_flags_posn
_atom_site_refinement_flags_adp
_atom_site_refinement_flags_occupancy
_atom_site_disorder_assembly
_atom_site_disorder_group
Cu1A Cu 0.64915(10) -0.19159(9) 0.27551(5) 0.01310(18) Uani 1 1 d . . . . .
P1A P 0.56751(13) -0.15216(12) 0.16988(7) 0.0115(2) Uani 1 1 d . . . . .
P2A P 0.81735(13) -0.26567(12) 0.26010(8) 0.0128(2) Uani 1 1 d . . . . .
O1A O 0.8401(3) -0.0933(3) 0.1723(2) 0.0138(6) Uani 1 1 d . . . . .
N1A N 0.5017(4) -0.2681(4) 0.3302(2) 0.0139(8) Uani 1 1 d . . . . .
N2A N 0.6592(4) -0.0394(4) 0.3621(2) 0.0143(8) Uani 1 1 d . . . . .
C11A C 0.6435(5) -0.2043(4) 0.0903(3) 0.0136(9) Uani 1 1 d . . . . .
C12A C 0.7779(5) -0.1755(4) 0.1022(3) 0.0153(9) Uani 1 1 d . . . . .
C13A C 0.8434(5) -0.2228(5) 0.0479(3) 0.0171(9) Uani 1 1 d . . . . .
H13A H 0.935015 -0.202969 0.057930 0.020 Uiso 1 1 calc R U . . .
C14A C 0.7726(6) -0.2996(5) -0.0213(3) 0.0215(10) Uani 1 1 d . . . . .
H14A H 0.815686 -0.334417 -0.058804 0.026 Uiso 1 1 calc R U . . .
C15A C 0.6389(5) -0.3261(5) -0.0361(3) 0.0195(10) Uani 1 1 d . . . . .
H15A H 0.591355 -0.376087 -0.084443 0.023 Uiso 1 1 calc R U . . .
C16A C 0.5749(5) -0.2800(4) 0.0189(3) 0.0161(9) Uani 1 1 d . . . . .
H16A H 0.483250 -0.299706 0.008393 0.019 Uiso 1 1 calc R U . . .
C21A C 0.9686(5) -0.1682(4) 0.2474(3) 0.0140(9) Uani 1 1 d . . . . .
C22A C 0.9623(5) -0.0955(4) 0.2019(3) 0.0153(9) Uani 1 1 d . . . . .
C23A C 1.0717(5) -0.0204(4) 0.1887(3) 0.0179(10) Uani 1 1 d . . . . .
H23A H 1.064183 0.029045 0.157958 0.022 Uiso 1 1 calc R U . . .
C24A C 1.1926(5) -0.0185(5) 0.2210(3) 0.0180(10) Uani 1 1 d . . . . .
H24A H 1.268599 0.032998 0.212574 0.022 Uiso 1 1 calc R U . . .
C25A C 1.2028(5) -0.0911(5) 0.2652(3) 0.0192(10) Uani 1 1 d . . . . .
H25A H 1.285759 -0.090713 0.286395 0.023 Uiso 1 1 calc R U . . .
C26A C 1.0923(5) -0.1647(4) 0.2789(3) 0.0167(9) Uani 1 1 d . . . . .
H26A H 1.100357 -0.213386 0.310030 0.020 Uiso 1 1 calc R U . . .
C31A C 0.3964(5) -0.2191(4) 0.1284(3) 0.0140(9) Uani 1 1 d . . . . .
C32A C 0.3322(5) -0.1723(5) 0.0813(3) 0.0170(9) Uani 1 1 d . . . . .
H32A H 0.375288 -0.097628 0.074555 0.020 Uiso 1 1 calc R U . . .
C33A C 0.2045(5) -0.2351(5) 0.0441(3) 0.0197(10) Uani 1 1 d . . . . .
H33A H 0.160701 -0.202302 0.012920 0.024 Uiso 1 1 calc R U . . .
C34A C 0.1422(5) -0.3446(5) 0.0527(3) 0.0203(10) Uani 1 1 d . . . . .
H34A H 0.056282 -0.387699 0.026668 0.024 Uiso 1 1 calc R U . . .
C35A C 0.2046(5) -0.3919(5) 0.0992(3) 0.0221(10) Uani 1 1 d . . . . .
H35A H 0.161206 -0.467057 0.105262 0.026 Uiso 1 1 calc R U . . .
C36A C 0.3318(5) -0.3289(4) 0.1374(3) 0.0151(9) Uani 1 1 d . . . . .
H36A H 0.374198 -0.361332 0.169466 0.018 Uiso 1 1 calc R U . . .
C41A C 0.5963(5) 0.0069(4) 0.1804(3) 0.0147(9) Uani 1 1 d . . . . .
C42A C 0.6645(5) 0.0626(5) 0.1337(3) 0.0168(9) Uani 1 1 d . . . . .
H42A H 0.696653 0.016373 0.094851 0.020 Uiso 1 1 calc R U . . .
C43A C 0.6861(5) 0.1854(5) 0.1433(3) 0.0197(10) Uani 1 1 d . . . . .
H43A H 0.733423 0.222500 0.111546 0.024 Uiso 1 1 calc R U . . .
C44A C 0.6378(5) 0.2519(5) 0.1993(3) 0.0204(10) Uani 1 1 d . . . . .
H44A H 0.651807 0.335046 0.205632 0.024 Uiso 1 1 calc R U . . .
C45A C 0.5695(5) 0.1999(5) 0.2464(3) 0.0191(10) Uani 1 1 d . . . . .
H45A H 0.537146 0.246732 0.284912 0.023 Uiso 1 1 calc R U . . .
C46A C 0.5488(5) 0.0777(5) 0.2367(3) 0.0166(9) Uani 1 1 d . . . . .
H46A H 0.501583 0.041624 0.268828 0.020 Uiso 1 1 calc R U . . .
C51A C 0.7867(5) -0.3986(4) 0.1780(3) 0.0140(9) Uani 1 1 d . . . . .
C52A C 0.8854(5) -0.4440(5) 0.1526(3) 0.0211(10) Uani 1 1 d . . . . .
H52A H 0.972027 -0.407103 0.179122 0.025 Uiso 1 1 calc R U . . .
C53A C 0.8565(5) -0.5430(5) 0.0887(3) 0.0228(11) Uani 1 1 d . . . . .
H53A H 0.923898 -0.572999 0.071370 0.027 Uiso 1 1 calc R U . . .
C54A C 0.7311(6) -0.5983(5) 0.0502(3) 0.0231(11) Uani 1 1 d . . . . .
H54A H 0.712220 -0.666167 0.006531 0.028 Uiso 1 1 calc R U . . .
C55A C 0.6332(5) -0.5546(5) 0.0752(3) 0.0214(10) Uani 1 1 d . . . . .
H55A H 0.546487 -0.593678 0.049306 0.026 Uiso 1 1 calc R U . . .
C56A C 0.6607(5) -0.4545(4) 0.1377(3) 0.0149(9) Uani 1 1 d . . . . .
H56A H 0.593034 -0.423340 0.153418 0.018 Uiso 1 1 calc R U . . .
C61A C 0.8703(5) -0.3119(5) 0.3402(3) 0.0185(10) Uani 1 1 d . . . . .
C62A C 0.9090(6) -0.2244(6) 0.4109(3) 0.0271(12) Uani 1 1 d . . . . .
H62A H 0.910657 -0.143957 0.415594 0.033 Uiso 1 1 calc R U . . .
C63A C 0.9451(6) -0.2551(7) 0.4743(3) 0.0318(13) Uani 1 1 d . . . . .
H63A H 0.973001 -0.195393 0.522241 0.038 Uiso 1 1 calc R U . . .
C64A C 0.9402(6) -0.3726(7) 0.4675(4) 0.0365(15) Uani 1 1 d . . . . .
H64A H 0.964386 -0.393548 0.510807 0.044 Uiso 1 1 calc R U . . .
C65A C 0.9010(8) -0.4586(7) 0.3989(4) 0.0410(16) Uani 1 1 d . . . . .
H65A H 0.896777 -0.539464 0.394920 0.049 Uiso 1 1 calc R U . . .
C66A C 0.8668(6) -0.4288(5) 0.3340(4) 0.0315(13) Uani 1 1 d . . . . .
H66A H 0.841445 -0.488700 0.286135 0.038 Uiso 1 1 calc R U . . .
C101 C 0.4322(5) -0.3817(4) 0.3200(3) 0.0159(9) Uani 1 1 d . . . . .
C102 C 0.3179(5) -0.4093(5) 0.3498(3) 0.0194(10) Uani 1 1 d . . . . .
H102 H 0.269429 -0.491030 0.340791 0.023 Uiso 1 1 calc R U . . .
C103 C 0.2760(5) -0.3203(5) 0.3912(3) 0.0207(10) Uani 1 1 d . . . . .
H103 H 0.197729 -0.339313 0.409999 0.025 Uiso 1 1 calc R U . . .
C104 C 0.3512(5) -0.1987(5) 0.4060(3) 0.0163(9) Uani 1 1 d . . . . .
C105 C 0.3178(5) -0.0999(5) 0.4512(3) 0.0187(10) Uani 1 1 d . . . . .
H105 H 0.240676 -0.114519 0.471529 0.022 Uiso 1 1 calc R U . . .
C106 C 0.3955(5) 0.0156(5) 0.4658(3) 0.0193(10) Uani 1 1 d . . . . .
H106 H 0.371032 0.080675 0.495202 0.023 Uiso 1 1 calc R U . . .
C107 C 0.5127(5) 0.0393(4) 0.4372(3) 0.0165(9) Uani 1 1 d . . . . .
C108 C 0.6012(5) 0.1563(5) 0.4534(3) 0.0190(10) Uani 1 1 d . . . . .
H108 H 0.581446 0.224105 0.483143 0.023 Uiso 1 1 calc R U . . .
C109 C 0.7139(5) 0.1721(4) 0.4267(3) 0.0196(10) Uani 1 1 d . . . . .
H109 H 0.774617 0.250149 0.439755 0.023 Uiso 1 1 calc R U . . .
C110 C 0.7406(5) 0.0721(4) 0.3795(3) 0.0158(9) Uani 1 1 d . . . . .
C111 C 0.5486(5) -0.0561(4) 0.3912(3) 0.0143(9) Uani 1 1 d . . . . .
C112 C 0.4649(5) -0.1778(4) 0.3745(3) 0.0140(9) Uani 1 1 d . . . . .
C113 C 0.4766(6) -0.4816(5) 0.2753(3) 0.0217(10) Uani 1 1 d . . . . .
H11A H 0.461293 -0.546620 0.298237 0.033 Uiso 1 1 calc R U . . .
H11B H 0.569284 -0.451105 0.275019 0.033 Uiso 1 1 calc R U . . .
H11C H 0.428350 -0.512401 0.223588 0.033 Uiso 1 1 calc R U . . .
C114 C 0.8616(5) 0.0889(5) 0.3470(3) 0.0225(11) Uani 1 1 d . . . . .
H11D H 0.899944 0.025610 0.350613 0.034 Uiso 1 1 calc R U . . .
H11E H 0.923209 0.167812 0.375062 0.034 Uiso 1 1 calc R U . . .
H11F H 0.840928 0.084109 0.294082 0.034 Uiso 1 1 calc R U . . .
Cu1B Cu 0.33993(9) 0.96723(9) 0.71911(5) 0.01247(17) Uani 1 1 d . . . . .
P1B P 0.42912(13) 0.94297(12) 0.82962(7) 0.0114(2) Uani 1 1 d . . . . .
P2B P 0.18654(13) 1.05920(12) 0.74171(7) 0.0114(2) Uani 1 1 d . . . . .
O1B O 0.1584(3) 0.8893(3) 0.8312(2) 0.0150(7) Uani 1 1 d . . . . .
N1B N 0.3146(4) 0.7998(4) 0.6398(2) 0.0166(8) Uani 1 1 d . . . . .
N2B N 0.4802(4) 1.0191(4) 0.6532(2) 0.0148(8) Uani 1 1 d . . . . .
C11B C 0.3576(5) 0.9996(4) 0.9113(3) 0.0140(9) Uani 1 1 d . . . . .
C12B C 0.2225(5) 0.9702(4) 0.9003(3) 0.0133(9) Uani 1 1 d . . . . .
C13B C 0.1591(5) 1.0161(5) 0.9560(3) 0.0175(10) Uani 1 1 d . . . . .
H13B H 0.067248 0.992764 0.947688 0.021 Uiso 1 1 calc R U . . .
C14B C 0.2308(5) 1.0965(5) 1.0240(3) 0.0202(10) Uani 1 1 d . . . . .
H14B H 0.188264 1.130155 1.062226 0.024 Uiso 1 1 calc R U . . .
C15B C 0.3658(5) 1.1279(5) 1.0364(3) 0.0199(10) Uani 1 1 d . . . . .
H15B H 0.415005 1.182408 1.083207 0.024 Uiso 1 1 calc R U . . .
C16B C 0.4288(5) 1.0792(4) 0.9798(3) 0.0156(9) Uani 1 1 d . . . . .
H16B H 0.520651 1.100863 0.988478 0.019 Uiso 1 1 calc R U . . .
C21B C 0.0334(5) 0.9694(4) 0.7573(3) 0.0140(9) Uani 1 1 d . . . . .
C22B C 0.0379(5) 0.8934(4) 0.8018(3) 0.0129(9) Uani 1 1 d . . . . .
C23B C -0.0723(5) 0.8163(5) 0.8128(3) 0.0186(10) Uani 1 1 d . . . . .
H23B H -0.065872 0.764272 0.841878 0.022 Uiso 1 1 calc R U . . .
C24B C -0.1932(5) 0.8163(5) 0.7804(3) 0.0217(11) Uani 1 1 d . . . . .
H24B H -0.270064 0.765447 0.788408 0.026 Uiso 1 1 calc R U . . .
C25B C -0.2009(5) 0.8908(5) 0.7364(3) 0.0191(10) Uani 1 1 d . . . . .
H25B H -0.283094 0.891056 0.714501 0.023 Uiso 1 1 calc R U . . .
C26B C -0.0882(5) 0.9653(4) 0.7242(3) 0.0152(9) Uani 1 1 d . . . . .
H26B H -0.094763 1.013941 0.692841 0.018 Uiso 1 1 calc R U . . .
C31B C 0.3998(4) 0.7828(4) 0.8203(3) 0.0131(9) Uani 1 1 d . . . . .
C32B C 0.3183(5) 0.7228(5) 0.8599(3) 0.0170(9) Uani 1 1 d . . . . .
H32B H 0.279822 0.766534 0.896352 0.020 Uiso 1 1 calc R U . . .
C33B C 0.2930(5) 0.6006(5) 0.8464(4) 0.0248(11) Uani 1 1 d . . . . .
H33B H 0.236078 0.560620 0.873115 0.030 Uiso 1 1 calc R U . . .
C34B C 0.3499(6) 0.5349(5) 0.7940(4) 0.0255(12) Uani 1 1 d . . . . .
H34B H 0.332603 0.450683 0.784827 0.031 Uiso 1 1 calc R U . . .
C35B C 0.4327(5) 0.5957(5) 0.7554(3) 0.0225(11) Uani 1 1 d . . . . .
H35B H 0.473990 0.552686 0.720391 0.027 Uiso 1 1 calc R U . . .
C36B C 0.4559(5) 0.7188(5) 0.7675(3) 0.0181(10) Uani 1 1 d . . . . .
H36B H 0.510039 0.758554 0.739487 0.022 Uiso 1 1 calc R U . . .
C41B C 0.6025(4) 1.0080(4) 0.8707(3) 0.0137(9) Uani 1 1 d . . . . .
C42B C 0.6746(5) 1.1096(4) 0.8553(3) 0.0159(9) Uani 1 1 d . . . . .
H42B H 0.636131 1.139614 0.820080 0.019 Uiso 1 1 calc R U . . .
C43B C 0.8021(5) 1.1670(4) 0.8910(3) 0.0183(10) Uani 1 1 d . . . . .
H43B H 0.849992 1.237761 0.881439 0.022 Uiso 1 1 calc R U . . .
C44B C 0.8604(5) 1.1212(5) 0.9409(3) 0.0187(10) Uani 1 1 d . . . . .
H44B H 0.947752 1.160696 0.965563 0.022 Uiso 1 1 calc R U . . .
C45B C 0.7896(5) 1.0168(5) 0.9546(3) 0.0186(10) Uani 1 1 d . . . . .
H45B H 0.828938 0.984756 0.988215 0.022 Uiso 1 1 calc R U . . .
C46B C 0.6611(5) 0.9600(4) 0.9187(3) 0.0160(9) Uani 1 1 d . . . . .
H46B H 0.613343 0.888141 0.927054 0.019 Uiso 1 1 calc R U . . .
C51B C 0.1327(5) 1.1199(4) 0.6693(3) 0.0140(9) Uani 1 1 d . . . . .
C52B C 0.1444(5) 1.0656(5) 0.5957(3) 0.0194(10) Uani 1 1 d . . . . .
H52B H 0.179621 1.000420 0.585168 0.023 Uiso 1 1 calc R U . . .
C53B C 0.1046(5) 1.1063(5) 0.5374(3) 0.0232(11) Uani 1 1 d . . . . .
H53B H 0.110430 1.067574 0.487141 0.028 Uiso 1 1 calc R U . . .
C54B C 0.0562(6) 1.2038(5) 0.5532(3) 0.0239(11) Uani 1 1 d . . . . .
H54B H 0.030659 1.232782 0.513730 0.029 Uiso 1 1 calc R U . . .
C55B C 0.0453(5) 1.2584(5) 0.6258(3) 0.0225(10) Uani 1 1 d . . . . .
H55B H 0.010519 1.323881 0.635821 0.027 Uiso 1 1 calc R U . . .
C56B C 0.0846(5) 1.2188(4) 0.6849(3) 0.0177(9) Uani 1 1 d . . . . .
H56B H 0.078758 1.258224 0.735058 0.021 Uiso 1 1 calc R U . . .
C61B C 0.2394(5) 1.1901(4) 0.8271(3) 0.0142(9) Uani 1 1 d . . . . .
C62B C 0.1530(5) 1.2337(5) 0.8673(3) 0.0177(10) Uani 1 1 d . . . . .
H62B H 0.062804 1.192814 0.852725 0.021 Uiso 1 1 calc R U . . .
C63B C 0.1986(6) 1.3375(5) 0.9290(3) 0.0215(10) Uani 1 1 d . . . . .
H63B H 0.139174 1.366480 0.956800 0.026 Uiso 1 1 calc R U . . .
C64B C 0.3289(6) 1.3987(5) 0.9500(3) 0.0228(11) Uani 1 1 d . . . . .
H64B H 0.359135 1.469750 0.991936 0.027 Uiso 1 1 calc R U . . .
C65B C 0.4165(5) 1.3560(4) 0.9096(3) 0.0206(10) Uani 1 1 d . . . . .
H65B H 0.506310 1.398742 0.923359 0.025 Uiso 1 1 calc R U . . .
C66B C 0.3719(5) 1.2507(4) 0.8490(3) 0.0160(9) Uani 1 1 d . . . . .
H66B H 0.431628 1.219901 0.822491 0.019 Uiso 1 1 calc R U . . .
C201 C 0.2283(5) 0.6941(4) 0.6311(3) 0.0183(10) Uani 1 1 d . . . . .
C202 C 0.2451(6) 0.5840(5) 0.5874(3) 0.0269(12) Uani 1 1 d . . . . .
H202 H 0.181977 0.509328 0.581263 0.032 Uiso 1 1 calc R U . . .
C203 C 0.3515(7) 0.5865(5) 0.5548(3) 0.0291(13) Uani 1 1 d . . . . .
H203 H 0.363630 0.513481 0.526763 0.035 Uiso 1 1 calc R U . . .
C204 C 0.4439(6) 0.6978(5) 0.5627(3) 0.0232(11) Uani 1 1 d . . . . .
C205 C 0.5567(6) 0.7077(6) 0.5287(3) 0.0299(13) Uani 1 1 d . . . . .
H205 H 0.573003 0.636798 0.500542 0.036 Uiso 1 1 calc R U . . .
C206 C 0.6411(6) 0.8175(7) 0.5364(3) 0.0299(13) Uani 1 1 d . . . . .
H206 H 0.715315 0.822721 0.513227 0.036 Uiso 1 1 calc R U . . .
C207 C 0.6182(5) 0.9257(6) 0.5793(3) 0.0230(11) Uani 1 1 d . . . . .
C208 C 0.7023(5) 1.0408(6) 0.5876(3) 0.0238(11) Uani 1 1 d . . . . .
H208 H 0.780104 1.049090 0.567867 0.029 Uiso 1 1 calc R U . . .
C209 C 0.6711(5) 1.1405(6) 0.6243(3) 0.0236(11) Uani 1 1 d . . . . .
H209 H 0.726102 1.218648 0.629523 0.028 Uiso 1 1 calc R U . . .
C210 C 0.5548(5) 1.1259(5) 0.6548(3) 0.0176(10) Uani 1 1 d . . . . .
C211 C 0.5097(5) 0.9187(5) 0.6139(3) 0.0158(9) Uani 1 1 d . . . . .
C212 C 0.4204(5) 0.8034(5) 0.6063(3) 0.0178(10) Uani 1 1 d . . . . .
C213 C 0.1145(5) 0.6913(5) 0.6690(3) 0.0226(11) Uani 1 1 d . . . . .
H21A H 0.051032 0.610943 0.649309 0.034 Uiso 1 1 calc R U . . .
H21B H 0.074904 0.750920 0.659512 0.034 Uiso 1 1 calc R U . . .
H21C H 0.142390 0.710323 0.723350 0.034 Uiso 1 1 calc R U . . .
C214 C 0.5135(5) 1.2344(5) 0.6874(3) 0.0238(11) Uani 1 1 d . . . . .
H21D H 0.574078 1.286112 0.733824 0.036 Uiso 1 1 calc R U . . .
H21E H 0.426348 1.208925 0.698700 0.036 Uiso 1 1 calc R U . . .
H21F H 0.512992 1.279220 0.651118 0.036 Uiso 1 1 calc R U . . .
P1 P 0.29334(14) 0.27407(12) 0.39441(8) 0.0162(3) Uani 1 1 d . . . . .
F11 F 0.3819(3) 0.1893(3) 0.36933(18) 0.0231(6) Uani 1 1 d . . . . .
F12 F 0.4166(3) 0.3918(3) 0.41004(19) 0.0267(7) Uani 1 1 d . . . . .
F13 F 0.2040(3) 0.3592(3) 0.4178(2) 0.0293(7) Uani 1 1 d . . . . .
F14 F 0.1706(3) 0.1583(3) 0.3795(2) 0.0274(7) Uani 1 1 d . . . . .
F15 F 0.2615(3) 0.2739(3) 0.30929(18) 0.0249(7) Uani 1 1 d . . . . .
F16 F 0.3284(3) 0.2776(3) 0.47982(18) 0.0252(7) Uani 1 1 d . . . . .
P2 P 0.89109(15) 1.46677(13) 0.82013(9) 0.0203(3) Uani 1 1 d . . . . .
F21 F 0.8359(5) 1.4485(4) 0.8933(3) 0.0533(13) Uani 1 1 d . . . . .
F22 F 0.9820(4) 1.5980(3) 0.8703(2) 0.0349(8) Uani 1 1 d . . . . .
F23 F 0.9475(7) 1.4876(5) 0.7489(3) 0.0652(16) Uani 1 1 d . . . . .
F24 F 0.8007(5) 1.3360(4) 0.7727(3) 0.0588(14) Uani 1 1 d . . . . .
F25 F 1.0008(4) 1.4094(3) 0.8390(3) 0.0388(9) Uani 1 1 d . . . . .
F26 F 0.7805(4) 1.5257(4) 0.8026(3) 0.0523(13) Uani 1 1 d . . . . .
N1 N 0.1074(13) 0.3172(11) 0.1332(5) 0.108(5) Uani 1 1 d D . . . .
C11 C 0.0587(8) 0.3097(8) 0.1834(4) 0.054(2) Uani 1 1 d D . . . .
C12 C 0.0044(7) 0.3069(11) 0.2510(4) 0.063(3) Uani 1 1 d D . . . .
H12A H -0.085867 0.306324 0.242223 0.094 Uiso 1 1 calc R U . . .
H12B H 0.054379 0.378236 0.292868 0.094 Uiso 1 1 calc R U . . .
H12C H 0.008224 0.234207 0.263395 0.094 Uiso 1 1 calc R U . . .
N2 N 0.8503(8) 1.4196(8) 0.5582(5) 0.080(3) Uani 1 1 d D U . . .
C21 C 0.7845(7) 1.4610(7) 0.5931(4) 0.070(3) Uani 1 1 d D U . . .
C22 C 0.6992(11) 1.5258(11) 0.6275(7) 0.090(3) Uani 1 1 d D U . . .
H22A H 0.615670 1.498606 0.593364 0.135 Uiso 1 1 calc R U . . .
H22B H 0.738703 1.612366 0.637000 0.135 Uiso 1 1 calc R U . . .
H22C H 0.685853 1.510008 0.675109 0.135 Uiso 1 1 calc R U . . .

loop_
_atom_site_aniso_label
_atom_site_aniso_U_11
_atom_site_aniso_U_22
_atom_site_aniso_U_33
_atom_site_aniso_U_23
_atom_site_aniso_U_13
_atom_site_aniso_U_12
Cu1A 0.0146(3) 0.0117(3) 0.0125(3) 0.0072(3) 0.0026(3) -0.0004(2)
P1A 0.0122(5) 0.0094(5) 0.0115(5) 0.0063(4) 0.0010(4) -0.0015(4)
P2A 0.0126(5) 0.0108(5) 0.0136(5) 0.0069(4) 0.0008(4) -0.0015(4)
O1A 0.0135(15) 0.0137(15) 0.0128(15) 0.0062(12) -0.0013(12) 0.0007(12)
N1A 0.0167(18) 0.0118(18) 0.0134(18) 0.0082(15) 0.0020(15) 0.0004(15)
N2A 0.0160(18) 0.0116(18) 0.0122(18) 0.0045(14) -0.0015(15) -0.0002(15)
C11A 0.019(2) 0.0078(19) 0.013(2) 0.0048(16) 0.0031(17) 0.0006(16)
C12A 0.019(2) 0.012(2) 0.015(2) 0.0074(17) 0.0005(18) 0.0019(17)
C13A 0.018(2) 0.018(2) 0.019(2) 0.0122(19) 0.0087(19) 0.0017(18)
C14A 0.028(3) 0.019(2) 0.022(3) 0.012(2) 0.009(2) 0.007(2)
C15A 0.024(2) 0.014(2) 0.015(2) 0.0053(18) -0.0006(19) -0.0018(19)
C16A 0.020(2) 0.012(2) 0.016(2) 0.0092(17) -0.0004(18) -0.0002(17)
C21A 0.013(2) 0.012(2) 0.014(2) 0.0044(17) 0.0014(16) -0.0023(16)
C22A 0.013(2) 0.012(2) 0.015(2) 0.0036(17) -0.0003(17) -0.0031(16)
C23A 0.017(2) 0.012(2) 0.023(2) 0.0084(19) 0.0043(19) -0.0013(17)
C24A 0.015(2) 0.016(2) 0.018(2) 0.0064(18) 0.0013(18) -0.0032(18)
C25A 0.011(2) 0.022(2) 0.022(2) 0.007(2) -0.0006(18) 0.0007(18)
C26A 0.017(2) 0.015(2) 0.016(2) 0.0069(18) -0.0004(18) 0.0011(18)
C31A 0.015(2) 0.012(2) 0.012(2) 0.0045(17) 0.0002(17) -0.0006(16)
C32A 0.015(2) 0.016(2) 0.021(2) 0.0116(19) 0.0023(18) 0.0005(17)
C33A 0.016(2) 0.028(3) 0.016(2) 0.012(2) 0.0014(18) 0.004(2)
C34A 0.014(2) 0.024(2) 0.020(2) 0.008(2) 0.0013(18) 0.0010(18)
C35A 0.016(2) 0.020(2) 0.027(3) 0.011(2) 0.002(2) -0.0022(18)
C36A 0.015(2) 0.016(2) 0.014(2) 0.0081(17) 0.0031(17) 0.0018(17)
C41A 0.0127(19) 0.014(2) 0.012(2) 0.0063(17) -0.0043(17) -0.0044(16)
C42A 0.018(2) 0.014(2) 0.017(2) 0.0085(18) 0.0008(18) -0.0012(17)
C43A 0.021(2) 0.016(2) 0.022(2) 0.0137(19) 0.0014(19) -0.0022(18)
C44A 0.019(2) 0.013(2) 0.025(3) 0.0088(19) -0.0036(19) -0.0018(18)
C45A 0.022(2) 0.015(2) 0.018(2) 0.0046(18) -0.0006(19) 0.0031(18)
C46A 0.018(2) 0.018(2) 0.013(2) 0.0090(18) 0.0021(17) 0.0006(17)
C51A 0.018(2) 0.012(2) 0.012(2) 0.0076(17) 0.0013(17) 0.0011(17)
C52A 0.019(2) 0.012(2) 0.028(3) 0.007(2) 0.006(2) -0.0014(18)
C53A 0.024(2) 0.016(2) 0.028(3) 0.009(2) 0.011(2) 0.002(2)
C54A 0.033(3) 0.015(2) 0.018(2) 0.0069(19) 0.005(2) 0.001(2)
C55A 0.023(2) 0.019(2) 0.018(2) 0.011(2) -0.004(2) -0.0031(19)
C56A 0.016(2) 0.016(2) 0.015(2) 0.0111(18) 0.0028(17) 0.0015(17)
C61A 0.0107(19) 0.027(3) 0.019(2) 0.016(2) 0.0002(18) 0.0000(18)
C62A 0.032(3) 0.034(3) 0.017(2) 0.010(2) 0.003(2) 0.011(2)
C63A 0.030(3) 0.048(4) 0.018(3) 0.013(3) 0.003(2) 0.011(3)
C64A 0.031(3) 0.054(4) 0.031(3) 0.029(3) 0.001(3) 0.008(3)
C65A 0.052(4) 0.036(3) 0.039(4) 0.032(3) -0.002(3) 0.003(3)
C66A 0.038(3) 0.023(3) 0.025(3) 0.013(2) -0.007(2) -0.005(2)
C101 0.018(2) 0.014(2) 0.015(2) 0.0105(18) 0.0015(18) -0.0008(18)
C102 0.019(2) 0.019(2) 0.020(2) 0.0128(19) 0.0038(19) -0.0008(18)
C103 0.018(2) 0.024(3) 0.022(2) 0.016(2) 0.0061(19) -0.0004(19)
C104 0.019(2) 0.016(2) 0.014(2) 0.0101(18) 0.0000(17) 0.0007(18)
C105 0.019(2) 0.027(3) 0.015(2) 0.013(2) 0.0055(18) 0.008(2)
C106 0.025(2) 0.021(2) 0.015(2) 0.0070(18) 0.0018(19) 0.009(2)
C107 0.021(2) 0.014(2) 0.014(2) 0.0074(17) -0.0017(18) 0.0039(18)
C108 0.024(2) 0.015(2) 0.016(2) 0.0056(18) -0.0005(19) 0.0033(19)
C109 0.022(2) 0.009(2) 0.023(2) 0.0070(18) -0.0036(19) -0.0041(18)
C110 0.017(2) 0.012(2) 0.015(2) 0.0086(17) -0.0013(18) -0.0024(17)
C111 0.017(2) 0.013(2) 0.012(2) 0.0063(17) -0.0004(17) 0.0027(17)
C112 0.016(2) 0.013(2) 0.013(2) 0.0068(17) 0.0018(17) 0.0022(17)
C113 0.033(3) 0.012(2) 0.022(2) 0.0089(19) 0.011(2) 0.0038(19)
C114 0.017(2) 0.018(2) 0.026(3) 0.007(2) 0.0048(19) -0.0043(18)
Cu1B 0.0142(3) 0.0098(3) 0.0127(3) 0.0058(2) 0.0023(2) 0.0000(2)
P1B 0.0114(5) 0.0095(5) 0.0129(5) 0.0073(4) 0.0009(4) -0.0012(4)
P2B 0.0124(5) 0.0082(5) 0.0124(5) 0.0064(4) 0.0009(4) -0.0016(4)
O1B 0.0120(15) 0.0174(16) 0.0154(16) 0.0087(13) 0.0012(12) 0.0011(12)
N1B 0.0213(19) 0.0157(19) 0.0095(18) 0.0025(15) -0.0013(15) 0.0030(16)
N2B 0.0151(18) 0.0153(19) 0.0123(18) 0.0082(15) 0.0018(15) -0.0021(15)
C11B 0.012(2) 0.015(2) 0.017(2) 0.0107(18) 0.0017(17) 0.0011(16)
C12B 0.016(2) 0.012(2) 0.013(2) 0.0094(17) 0.0040(17) -0.0004(16)
C13B 0.017(2) 0.020(2) 0.019(2) 0.0125(19) 0.0048(18) 0.0052(18)
C14B 0.026(3) 0.020(2) 0.017(2) 0.0093(19) 0.009(2) 0.007(2)
C15B 0.023(2) 0.018(2) 0.016(2) 0.0052(19) 0.0016(19) 0.0020(19)
C16B 0.015(2) 0.016(2) 0.016(2) 0.0078(18) 0.0022(18) 0.0002(17)
C21B 0.016(2) 0.0090(19) 0.014(2) 0.0054(17) 0.0033(17) -0.0015(16)
C22B 0.013(2) 0.010(2) 0.013(2) 0.0057(17) 0.0000(16) -0.0020(16)
C23B 0.016(2) 0.020(2) 0.022(2) 0.0148(19) 0.0035(19) 0.0004(19)
C24B 0.012(2) 0.021(3) 0.031(3) 0.014(2) 0.003(2) -0.0029(18)
C25B 0.013(2) 0.023(2) 0.020(2) 0.012(2) 0.0004(18) -0.0005(18)
C26B 0.014(2) 0.015(2) 0.017(2) 0.0100(18) 0.0035(17) -0.0002(17)
C31B 0.0120(19) 0.011(2) 0.016(2) 0.0094(17) -0.0012(17) -0.0001(16)
C32B 0.013(2) 0.017(2) 0.025(3) 0.016(2) 0.0058(18) 0.0014(17)
C33B 0.016(2) 0.022(3) 0.039(3) 0.022(2) 0.001(2) -0.0011(19)
C34B 0.027(3) 0.009(2) 0.034(3) 0.009(2) -0.007(2) -0.0028(19)
C35B 0.026(2) 0.019(2) 0.018(2) 0.0044(19) -0.004(2) 0.004(2)
C36B 0.016(2) 0.018(2) 0.021(2) 0.0103(19) -0.0004(19) 0.0021(18)
C41B 0.012(2) 0.011(2) 0.016(2) 0.0052(17) 0.0020(17) -0.0009(16)
C42B 0.015(2) 0.013(2) 0.022(2) 0.0140(18) 0.0055(18) -0.0001(17)
C43B 0.016(2) 0.010(2) 0.029(3) 0.0098(19) 0.0049(19) -0.0012(17)
C44B 0.013(2) 0.017(2) 0.022(2) 0.0075(19) 0.0003(18) -0.0014(17)
C45B 0.017(2) 0.018(2) 0.021(2) 0.0100(19) 0.0017(19) 0.0011(18)
C46B 0.015(2) 0.012(2) 0.020(2) 0.0103(18) 0.0021(18) -0.0024(17)
C51B 0.015(2) 0.009(2) 0.016(2) 0.0066(17) -0.0003(17) -0.0013(16)
C52B 0.023(2) 0.018(2) 0.018(2) 0.0101(19) 0.0036(19) 0.0020(19)
C53B 0.026(2) 0.027(3) 0.014(2) 0.010(2) 0.0019(19) -0.001(2)
C54B 0.029(3) 0.023(3) 0.024(3) 0.019(2) 0.005(2) 0.003(2)
C55B 0.022(2) 0.022(2) 0.028(3) 0.016(2) 0.002(2) 0.006(2)
C56B 0.023(2) 0.013(2) 0.019(2) 0.0100(18) 0.0047(19) 0.0044(18)
C61B 0.017(2) 0.0073(19) 0.017(2) 0.0094(17) -0.0015(18) -0.0009(16)
C62B 0.021(2) 0.017(2) 0.013(2) 0.0056(18) 0.0000(18) 0.0020(18)
C63B 0.033(3) 0.018(2) 0.015(2) 0.0060(19) 0.004(2) 0.009(2)
C64B 0.036(3) 0.013(2) 0.016(2) 0.0060(18) -0.003(2) 0.002(2)
C65B 0.021(2) 0.013(2) 0.021(2) 0.0092(19) -0.0059(19) -0.0069(18)
C66B 0.019(2) 0.016(2) 0.015(2) 0.0092(18) 0.0025(18) 0.0033(18)
C201 0.025(2) 0.009(2) 0.014(2) 0.0033(17) -0.0040(18) -0.0024(18)
C202 0.040(3) 0.014(2) 0.021(3) 0.004(2) -0.003(2) 0.003(2)
C203 0.047(3) 0.021(3) 0.016(2) 0.001(2) -0.004(2) 0.014(2)
C204 0.032(3) 0.028(3) 0.012(2) 0.005(2) -0.002(2) 0.016(2)
C205 0.042(3) 0.037(3) 0.018(3) 0.009(2) 0.003(2) 0.023(3)
C206 0.029(3) 0.056(4) 0.016(3) 0.015(3) 0.009(2) 0.025(3)
C207 0.022(2) 0.036(3) 0.013(2) 0.013(2) 0.0020(19) 0.009(2)
C208 0.012(2) 0.044(3) 0.019(2) 0.019(2) 0.0032(18) 0.004(2)
C209 0.015(2) 0.035(3) 0.015(2) 0.011(2) 0.0003(18) -0.006(2)
C210 0.020(2) 0.019(2) 0.011(2) 0.0071(18) 0.0030(18) -0.0018(18)
C211 0.018(2) 0.022(2) 0.009(2) 0.0069(18) 0.0009(17) 0.0079(19)
C212 0.025(2) 0.016(2) 0.010(2) 0.0050(17) -0.0020(18) 0.0043(19)
C213 0.022(2) 0.019(2) 0.021(3) 0.008(2) 0.001(2) -0.0033(19)
C214 0.023(2) 0.018(2) 0.027(3) 0.010(2) 0.010(2) -0.0038(19)
P1 0.0192(5) 0.0116(5) 0.0174(6) 0.0083(4) 0.0026(4) 0.0004(4)
F11 0.0286(15) 0.0210(15) 0.0214(15) 0.0083(12) 0.0046(12) 0.0087(13)
F12 0.0292(16) 0.0173(14) 0.0272(16) 0.0099(12) 0.0052(13) -0.0063(12)
F13 0.0326(17) 0.0229(16) 0.0317(18) 0.0043(14) 0.0067(14) 0.0110(14)
F14 0.0235(15) 0.0196(15) 0.0308(17) 0.0077(13) 0.0060(13) -0.0071(12)
F15 0.0338(16) 0.0242(16) 0.0185(14) 0.0130(12) 0.0014(13) 0.0065(13)
F16 0.0327(16) 0.0232(15) 0.0188(15) 0.0105(12) 0.0033(12) 0.0033(13)
P2 0.0216(6) 0.0140(6) 0.0224(6) 0.0070(5) -0.0002(5) 0.0008(5)
F21 0.081(3) 0.036(2) 0.070(3) 0.036(2) 0.049(3) 0.028(2)
F22 0.0350(18) 0.0143(15) 0.048(2) 0.0091(14) -0.0074(16) 0.0013(13)
F23 0.118(5) 0.056(3) 0.042(3) 0.029(2) 0.039(3) 0.038(3)
F24 0.051(3) 0.025(2) 0.068(3) -0.006(2) -0.026(2) -0.0062(17)
F25 0.0299(17) 0.0183(16) 0.068(3) 0.0165(17) 0.0003(18) 0.0072(14)
F26 0.036(2) 0.035(2) 0.081(3) 0.022(2) -0.019(2) 0.0079(17)
N1 0.190(15) 0.108(9) 0.098(8) 0.070(7) 0.089(10) 0.100(10)
C11 0.070(5) 0.050(5) 0.054(5) 0.021(4) 0.010(4) 0.036(4)
C12 0.031(4) 0.102(8) 0.055(5) 0.038(5) 0.002(3) 0.007(4)
N2 0.085(6) 0.055(5) 0.079(6) 0.013(4) -0.011(5) 0.004(4)
C21 0.075(6) 0.049(5) 0.033(4) -0.015(3) 0.012(4) -0.036(4)
C22 0.075(7) 0.073(7) 0.124(10) 0.050(7) -0.002(6) 0.015(5)

loop_
_atom_type_symbol
_atom_type_description
_atom_type_scat_dispersion_real
_atom_type_scat_dispersion_imag
_atom_type_scat_source
C C 0.0181 0.0091 'International Tables Vol C Tables 4.2.6.8 and 6.1.1.4'
H H 0.0000 0.0000 'International Tables Vol C Tables 4.2.6.8 and 6.1.1.4'
Cu Cu -1.9646 0.5888 'International Tables Vol C Tables 4.2.6.8 and 6.1.1.4'
F F 0.0727 0.0534 'International Tables Vol C Tables 4.2.6.8 and 6.1.1.4'
N N 0.0311 0.0180 'International Tables Vol C Tables 4.2.6.8 and 6.1.1.4'
O O 0.0492 0.0322 'International Tables Vol C Tables 4.2.6.8 and 6.1.1.4'
P P 0.2955 0.4335 'International Tables Vol C Tables 4.2.6.8 and 6.1.1.4'

loop_
_geom_angle_atom_site_label_1
_geom_angle_atom_site_label_2
_geom_angle_atom_site_label_3
_geom_angle
_geom_angle_site_symmetry_1
_geom_angle_site_symmetry_3
_geom_angle_publ_flag
N2A Cu1A N1A 80.41(16) . . ?
N2A Cu1A P2A 122.99(12) . . ?
N1A Cu1A P2A 119.86(12) . . ?
N2A Cu1A P1A 102.96(12) . . ?
N1A Cu1A P1A 112.84(12) . . ?
P2A Cu1A P1A 113.15(5) . . ?
C41A P1A C31A 103.4(2) . . ?
C41A P1A C11A 103.7(2) . . ?
C31A P1A C11A 101.7(2) . . ?
C41A P1A Cu1A 114.61(16) . . ?
C31A P1A Cu1A 119.95(17) . . ?
C11A P1A Cu1A 111.58(17) . . ?
C51A P2A C21A 101.1(2) . . ?
C51A P2A C61A 104.7(2) . . ?
C21A P2A C61A 102.8(2) . . ?
C51A P2A Cu1A 115.05(16) . . ?
C21A P2A Cu1A 118.47(16) . . ?
C61A P2A Cu1A 112.87(17) . . ?
C12A O1A C22A 117.8(4) . . ?
C101 N1A C112 118.5(4) . . ?
C101 N1A Cu1A 132.0(3) . . ?
C112 N1A Cu1A 108.6(3) . . ?
C110 N2A C111 118.7(4) . . ?
C110 N2A Cu1A 129.1(4) . . ?
C111 N2A Cu1A 110.4(3) . . ?
C12A C11A C16A 117.4(4) . . ?
C12A C11A P1A 118.2(4) . . ?
C16A C11A P1A 124.2(4) . . ?
C13A C12A O1A 123.3(4) . . ?
C13A C12A C11A 122.4(5) . . ?
O1A C12A C11A 114.3(4) . . ?
C14A C13A C12A 118.7(5) . . ?
C14A C13A H13A 120.6 . . ?
C12A C13A H13A 120.6 . . ?
C13A C14A C15A 120.3(5) . . ?
C13A C14A H14A 119.9 . . ?
C15A C14A H14A 119.9 . . ?
C16A C15A C14A 120.3(5) . . ?
C16A C15A H15A 119.8 . . ?
C14A C15A H15A 119.8 . . ?
C15A C16A C11A 120.8(5) . . ?
C15A C16A H16A 119.6 . . ?
C11A C16A H16A 119.6 . . ?
C22A C21A C26A 117.1(4) . . ?
C22A C21A P2A 118.8(4) . . ?
C26A C21A P2A 124.0(4) . . ?
C23A C22A C21A 122.5(5) . . ?
C23A C22A O1A 119.0(5) . . ?
C21A C22A O1A 118.3(4) . . ?
C22A C23A C24A 119.0(5) . . ?
C22A C23A H23A 120.5 . . ?
C24A C23A H23A 120.5 . . ?
C25A C24A C23A 120.2(5) . . ?
C25A C24A H24A 119.9 . . ?
C23A C24A H24A 119.9 . . ?
C24A C25A C26A 120.2(5) . . ?
C24A C25A H25A 119.9 . . ?
C26A C25A H25A 119.9 . . ?
C25A C26A C21A 121.0(5) . . ?
C25A C26A H26A 119.5 . . ?
C21A C26A H26A 119.5 . . ?
C36A C31A C32A 119.0(4) . . ?
C36A C31A P1A 117.8(4) . . ?
C32A C31A P1A 122.8(4) . . ?
C31A C32A C33A 120.2(5) . . ?
C31A C32A H32A 119.9 . . ?
C33A C32A H32A 119.9 . . ?
C34A C33A C32A 120.1(5) . . ?
C34A C33A H33A 119.9 . . ?
C32A C33A H33A 119.9 . . ?
C33A C34A C35A 120.3(5) . . ?
C33A C34A H34A 119.9 . . ?
C35A C34A H34A 119.9 . . ?
C34A C35A C36A 120.0(5) . . ?
C34A C35A H35A 120.0 . . ?
C36A C35A H35A 120.0 . . ?
C31A C36A C35A 120.4(5) . . ?
C31A C36A H36A 119.8 . . ?
C35A C36A H36A 119.8 . . ?
C42A C41A C46A 117.8(5) . . ?
C42A C41A P1A 122.2(4) . . ?
C46A C41A P1A 119.9(4) . . ?
C41A C42A C43A 121.2(5) . . ?
C41A C42A H42A 119.4 . . ?
C43A C42A H42A 119.4 . . ?
C44A C43A C42A 119.2(5) . . ?
C44A C43A H43A 120.4 . . ?
C42A C43A H43A 120.4 . . ?
C43A C44A C45A 121.3(5) . . ?
C43A C44A H44A 119.3 . . ?
C45A C44A H44A 119.3 . . ?
C44A C45A C46A 119.1(5) . . ?
C44A C45A H45A 120.5 . . ?
C46A C45A H45A 120.5 . . ?
C45A C46A C41A 121.4(5) . . ?
C45A C46A H46A 119.3 . . ?
C41A C46A H46A 119.3 . . ?
C56A C51A C52A 118.7(4) . . ?
C56A C51A P2A 118.7(4) . . ?
C52A C51A P2A 122.6(4) . . ?
C53A C52A C51A 119.9(5) . . ?
C53A C52A H52A 120.1 . . ?
C51A C52A H52A 120.1 . . ?
C54A C53A C52A 120.7(5) . . ?
C54A C53A H53A 119.6 . . ?
C52A C53A H53A 119.6 . . ?
C53A C54A C55A 119.7(5) . . ?
C53A C54A H54A 120.1 . . ?
C55A C54A H54A 120.1 . . ?
C54A C55A C56A 120.3(5) . . ?
C54A C55A H55A 119.8 . . ?
C56A C55A H55A 119.8 . . ?
C55A C56A C51A 120.6(5) . . ?
C55A C56A H56A 119.7 . . ?
C51A C56A H56A 119.7 . . ?
C66A C61A C62A 119.6(5) . . ?
C66A C61A P2A 123.0(4) . . ?
C62A C61A P2A 117.3(4) . . ?
C63A C62A C61A 120.0(6) . . ?
C63A C62A H62A 120.0 . . ?
C61A C62A H62A 120.0 . . ?
C64A C63A C62A 119.8(6) . . ?
C64A C63A H63A 120.1 . . ?
C62A C63A H63A 120.1 . . ?
C65A C64A C63A 120.5(6) . . ?
C65A C64A H64A 119.8 . . ?
C63A C64A H64A 119.8 . . ?
C64A C65A C66A 120.5(7) . . ?
C64A C65A H65A 119.7 . . ?
C66A C65A H65A 119.7 . . ?
C61A C66A C65A 119.6(6) . . ?
C61A C66A H66A 120.2 . . ?
C65A C66A H66A 120.2 . . ?
N1A C101 C102 121.4(5) . . ?
N1A C101 C113 118.9(4) . . ?
C102 C101 C113 119.7(4) . . ?
C103 C102 C101 120.9(5) . . ?
C103 C102 H102 119.6 . . ?
C101 C102 H102 119.6 . . ?
C102 C103 C104 118.9(5) . . ?
C102 C103 H103 120.6 . . ?
C104 C103 H103 120.6 . . ?
C112 C104 C103 117.1(5) . . ?
C112 C104 C105 120.1(5) . . ?
C103 C104 C105 122.8(5) . . ?
C106 C105 C104 120.7(5) . . ?
C106 C105 H105 119.6 . . ?
C104 C105 H105 119.6 . . ?
C105 C106 C107 120.5(5) . . ?
C105 C106 H106 119.7 . . ?
C107 C106 H106 119.7 . . ?
C111 C107 C108 116.0(5) . . ?
C111 C107 C106 120.5(5) . . ?
C108 C107 C106 123.5(5) . . ?
C109 C108 C107 120.5(5) . . ?
C109 C108 H108 119.7 . . ?
C107 C108 H108 119.7 . . ?
C108 C109 C110 119.8(4) . . ?
C108 C109 H109 120.1 . . ?
C110 C109 H109 120.1 . . ?
N2A C110 C109 121.6(5) . . ?
N2A C110 C114 118.0(4) . . ?
C109 C110 C114 120.4(4) . . ?
N2A C111 C107 123.3(4) . . ?
N2A C111 C112 117.8(4) . . ?
C107 C111 C112 118.8(4) . . ?
N1A C112 C104 123.0(4) . . ?
N1A C112 C111 117.7(4) . . ?
C104 C112 C111 119.3(4) . . ?
C101 C113 H11A 109.5 . . ?
C101 C113 H11B 109.5 . . ?
H11A C113 H11B 109.5 . . ?
C101 C113 H11C 109.5 . . ?
H11A C113 H11C 109.5 . . ?
H11B C113 H11C 109.5 . . ?
C110 C114 H11D 109.5 . . ?
C110 C114 H11E 109.5 . . ?
H11D C114 H11E 109.5 . . ?
C110 C114 H11F 109.5 . . ?
H11D C114 H11F 109.5 . . ?
H11E C114 H11F 109.5 . . ?
N1B Cu1B N2B 79.96(17) . . ?
N1B Cu1B P2B 126.29(12) . . ?
N2B Cu1B P2B 121.59(13) . . ?
N1B Cu1B P1B 102.29(13) . . ?
N2B Cu1B P1B 113.10(12) . . ?
P2B Cu1B P1B 109.91(5) . . ?
C11B P1B C31B 104.1(2) . . ?
C11B P1B C41B 100.7(2) . . ?
C31B P1B C41B 102.4(2) . . ?
C11B P1B Cu1B 113.86(16) . . ?
C31B P1B Cu1B 110.98(15) . . ?
C41B P1B Cu1B 122.73(17) . . ?
C51B P2B C21B 102.4(2) . . ?
C51B P2B C61B 103.5(2) . . ?
C21B P2B C61B 103.0(2) . . ?
C51B P2B Cu1B 116.70(16) . . ?
C21B P2B Cu1B 116.84(16) . . ?
C61B P2B Cu1B 112.56(16) . . ?
C12B O1B C22B 118.6(4) . . ?
C201 N1B C212 119.4(4) . . ?
C201 N1B Cu1B 129.0(4) . . ?
C212 N1B Cu1B 110.0(3) . . ?
C210 N2B C211 118.1(4) . . ?
C210 N2B Cu1B 131.8(3) . . ?
C211 N2B Cu1B 108.8(3) . . ?
C16B C11B C12B 118.4(4) . . ?
C16B C11B P1B 124.2(4) . . ?
C12B C11B P1B 117.1(4) . . ?
O1B C12B C13B 123.0(4) . . ?
O1B C12B C11B 115.0(4) . . ?
C13B C12B C11B 122.0(5) . . ?
C12B C13B C14B 119.4(5) . . ?
C12B C13B H13B 120.3 . . ?
C14B C13B H13B 120.3 . . ?
C13B C14B C15B 119.9(5) . . ?
C13B C14B H14B 120.1 . . ?
C15B C14B H14B 120.1 . . ?
C14B C15B C16B 120.2(5) . . ?
C14B C15B H15B 119.9 . . ?
C16B C15B H15B 119.9 . . ?
C11B C16B C15B 120.2(5) . . ?
C11B C16B H16B 119.9 . . ?
C15B C16B H16B 119.9 . . ?
C26B C21B C22B 117.2(4) . . ?
C26B C21B P2B 124.4(4) . . ?
C22B C21B P2B 118.3(4) . . ?
C23B C22B O1B 118.6(4) . . ?
C23B C22B C21B 122.7(5) . . ?
O1B C22B C21B 118.5(4) . . ?
C22B C23B C24B 118.8(5) . . ?
C22B C23B H23B 120.6 . . ?
C24B C23B H23B 120.6 . . ?
C25B C24B C23B 119.9(5) . . ?
C25B C24B H24B 120.1 . . ?
C23B C24B H24B 120.1 . . ?
C24B C25B C26B 120.2(5) . . ?
C24B C25B H25B 119.9 . . ?
C26B C25B H25B 119.9 . . ?
C21B C26B C25B 121.2(5) . . ?
C21B C26B H26B 119.4 . . ?
C25B C26B H26B 119.4 . . ?
C36B C31B C32B 119.5(5) . . ?
C36B C31B P1B 117.1(4) . . ?
C32B C31B P1B 123.3(4) . . ?
C33B C32B C31B 120.5(5) . . ?
C33B C32B H32B 119.8 . . ?
C31B C32B H32B 119.8 . . ?
C32B C33B C34B 120.8(5) . . ?
C32B C33B H33B 119.6 . . ?
C34B C33B H33B 119.6 . . ?
C33B C34B C35B 118.4(5) . . ?
C33B C34B H34B 120.8 . . ?
C35B C34B H34B 120.8 . . ?
C34B C35B C36B 120.9(5) . . ?
C34B C35B H35B 119.5 . . ?
C36B C35B H35B 119.5 . . ?
C31B C36B C35B 119.9(5) . . ?
C31B C36B H36B 120.1 . . ?
C35B C36B H36B 120.1 . . ?
C46B C41B C42B 119.7(4) . . ?
C46B C41B P1B 121.1(4) . . ?
C42B C41B P1B 119.1(4) . . ?
C43B C42B C41B 120.3(5) . . ?
C43B C42B H42B 119.9 . . ?
C41B C42B H42B 119.9 . . ?
C42B C43B C44B 120.1(5) . . ?
C42B C43B H43B 119.9 . . ?
C44B C43B H43B 119.9 . . ?
C43B C44B C45B 119.7(5) . . ?
C43B C44B H44B 120.1 . . ?
C45B C44B H44B 120.1 . . ?
C46B C45B C44B 119.7(5) . . ?
C46B C45B H45B 120.1 . . ?
C44B C45B H45B 120.1 . . ?
C41B C46B C45B 120.3(5) . . ?
C41B C46B H46B 119.8 . . ?
C45B C46B H46B 119.9 . . ?
C52B C51B C56B 119.6(5) . . ?
C52B C51B P2B 117.1(4) . . ?
C56B C51B P2B 123.3(4) . . ?
C53B C52B C51B 120.4(5) . . ?
C53B C52B H52B 119.8 . . ?
C51B C52B H52B 119.8 . . ?
C54B C53B C52B 119.7(5) . . ?
C54B C53B H53B 120.1 . . ?
C52B C53B H53B 120.1 . . ?
C55B C54B C53B 120.2(5) . . ?
C55B C54B H54B 119.9 . . ?
C53B C54B H54B 119.9 . . ?
C54B C55B C56B 120.9(5) . . ?
C54B C55B H55B 119.5 . . ?
C56B C55B H55B 119.5 . . ?
C55B C56B C51B 119.2(5) . . ?
C55B C56B H56B 120.4 . . ?
C51B C56B H56B 120.4 . . ?
C62B C61B C66B 119.6(4) . . ?
C62B C61B P2B 122.6(4) . . ?
C66B C61B P2B 117.7(4) . . ?
C61B C62B C63B 120.0(5) . . ?
C61B C62B H62B 120.0 . . ?
C63B C62B H62B 120.0 . . ?
C64B C63B C62B 120.6(5) . . ?
C64B C63B H63B 119.7 . . ?
C62B C63B H63B 119.7 . . ?
C63B C64B C65B 119.9(5) . . ?
C63B C64B H64B 120.1 . . ?
C65B C64B H64B 120.1 . . ?
C66B C65B C64B 119.8(5) . . ?
C66B C65B H65B 120.1 . . ?
C64B C65B H65B 120.1 . . ?
C65B C66B C61B 120.1(5) . . ?
C65B C66B H66B 119.9 . . ?
C61B C66B H66B 119.9 . . ?
N1B C201 C202 121.1(5) . . ?
N1B C201 C213 118.8(5) . . ?
C202 C201 C213 120.1(5) . . ?
C203 C202 C201 120.0(5) . . ?
C203 C202 H202 120.0 . . ?
C201 C202 H202 120.0 . . ?
C202 C203 C204 120.0(5) . . ?
C202 C203 H203 120.0 . . ?
C204 C203 H203 120.0 . . ?
C203 C204 C212 117.0(5) . . ?
C203 C204 C205 123.1(5) . . ?
C212 C204 C205 119.9(6) . . ?
C206 C205 C204 120.8(5) . . ?
C206 C205 H205 119.6 . . ?
C204 C205 H205 119.6 . . ?
C205 C206 C207 120.3(5) . . ?
C205 C206 H206 119.9 . . ?
C207 C206 H206 119.9 . . ?
C211 C207 C208 117.9(5) . . ?
C211 C207 C206 120.2(6) . . ?
C208 C207 C206 121.9(5) . . ?
C209 C208 C207 119.5(5) . . ?
C209 C208 H208 120.3 . . ?
C207 C208 H208 120.3 . . ?
C208 C209 C210 119.3(5) . . ?
C208 C209 H209 120.4 . . ?
C210 C209 H209 120.4 . . ?
N2B C210 C209 122.1(5) . . ?
N2B C210 C214 118.7(4) . . ?
C209 C210 C214 119.1(5) . . ?
N2B C211 C207 122.7(5) . . ?
N2B C211 C212 117.3(4) . . ?
C207 C211 C212 119.9(5) . . ?
N1B C212 C204 122.6(5) . . ?
N1B C212 C211 118.4(4) . . ?
C204 C212 C211 118.9(5) . . ?
C201 C213 H21A 109.5 . . ?
C201 C213 H21B 109.5 . . ?
H21A C213 H21B 109.5 . . ?
C201 C213 H21C 109.5 . . ?
H21A C213 H21C 109.5 . . ?
H21B C213 H21C 109.5 . . ?
C210 C214 H21D 109.5 . . ?
C210 C214 H21E 109.5 . . ?
H21D C214 H21E 109.5 . . ?
C210 C214 H21F 109.5 . . ?
H21D C214 H21F 109.5 . . ?
H21E C214 H21F 109.5 . . ?
F14 P1 F16 90.75(18) . . ?
F14 P1 F11 90.34(18) . . ?
F16 P1 F11 90.38(18) . . ?
F14 P1 F15 90.85(19) . . ?
F16 P1 F15 178.4(2) . . ?
F11 P1 F15 89.69(18) . . ?
F14 P1 F13 89.73(19) . . ?
F16 P1 F13 90.83(19) . . ?
F11 P1 F13 178.8(2) . . ?
F15 P1 F13 89.11(19) . . ?
F14 P1 F12 179.4(2) . . ?
F16 P1 F12 89.06(18) . . ?
F11 P1 F12 90.19(18) . . ?
F15 P1 F12 89.34(18) . . ?
F13 P1 F12 89.74(19) . . ?
F23 P2 F24 91.7(3) . . ?
F23 P2 F25 90.5(3) . . ?
F24 P2 F25 88.8(2) . . ?
F23 P2 F21 178.8(3) . . ?
F24 P2 F21 89.5(3) . . ?
F25 P2 F21 89.5(3) . . ?
F23 P2 F22 89.8(3) . . ?
F24 P2 F22 178.4(3) . . ?
F25 P2 F22 90.7(2) . . ?
F21 P2 F22 89.0(3) . . ?
F23 P2 F26 90.3(3) . . ?
F24 P2 F26 91.7(2) . . ?
F25 P2 F26 179.0(3) . . ?
F21 P2 F26 89.7(3) . . ?
F22 P2 F26 88.8(2) . . ?
N1 C11 C12 175.9(12) . . ?
C11 C12 H12A 109.5 . . ?
C11 C12 H12B 109.5 . . ?
H12A C12 H12B 109.5 . . ?
C11 C12 H12C 109.5 . . ?
H12A C12 H12C 109.5 . . ?
H12B C12 H12C 109.5 . . ?
N2 C21 C22 169.3(8) . . ?
C21 C22 H22A 109.5 . . ?
C21 C22 H22B 109.5 . . ?
H22A C22 H22B 109.5 . . ?
C21 C22 H22C 109.5 . . ?
H22A C22 H22C 109.5 . . ?
H22B C22 H22C 109.5 . . ?

loop_
_geom_bond_atom_site_label_1
_geom_bond_atom_site_label_2
_geom_bond_distance
_geom_bond_site_symmetry_2
_geom_bond_publ_flag
Cu1A N2A 2.072(4) . ?
Cu1A N1A 2.130(4) . ?
Cu1A P2A 2.2563(13) . ?
Cu1A P1A 2.3132(13) . ?
P1A C41A 1.820(5) . ?
P1A C31A 1.820(5) . ?
P1A C11A 1.822(5) . ?
P2A C51A 1.830(5) . ?
P2A C21A 1.833(5) . ?
P2A C61A 1.836(5) . ?
O1A C12A 1.393(6) . ?
O1A C22A 1.403(6) . ?
N1A C101 1.333(6) . ?
N1A C112 1.362(6) . ?
N2A C110 1.336(6) . ?
N2A C111 1.361(6) . ?
C11A C12A 1.393(7) . ?
C11A C16A 1.405(6) . ?
C12A C13A 1.386(7) . ?
C13A C14A 1.385(8) . ?
C13A H13A 0.9500 . ?
C14A C15A 1.389(8) . ?
C14A H14A 0.9500 . ?
C15A C16A 1.379(8) . ?
C15A H15A 0.9500 . ?
C16A H16A 0.9500 . ?
C21A C22A 1.393(7) . ?
C21A C26A 1.404(7) . ?
C22A C23A 1.382(7) . ?
C23A C24A 1.388(7) . ?
C23A H23A 0.9500 . ?
C24A C25A 1.382(8) . ?
C24A H24A 0.9500 . ?
C25A C26A 1.386(7) . ?
C25A H25A 0.9500 . ?
C26A H26A 0.9500 . ?
C31A C36A 1.393(7) . ?
C31A C32A 1.399(7) . ?
C32A C33A 1.402(7) . ?
C32A H32A 0.9500 . ?
C33A C34A 1.380(8) . ?
C33A H33A 0.9500 . ?
C34A C35A 1.384(8) . ?
C34A H34A 0.9500 . ?
C35A C36A 1.403(7) . ?
C35A H35A 0.9500 . ?
C36A H36A 0.9500 . ?
C41A C42A 1.398(7) . ?
C41A C46A 1.405(7) . ?
C42A C43A 1.401(7) . ?
C42A H42A 0.9500 . ?
C43A C44A 1.381(8) . ?
C43A H43A 0.9500 . ?
C44A C45A 1.383(8) . ?
C44A H44A 0.9500 . ?
C45A C46A 1.394(7) . ?
C45A H45A 0.9500 . ?
C46A H46A 0.9500 . ?
C51A C56A 1.394(6) . ?
C51A C52A 1.401(7) . ?
C52A C53A 1.387(7) . ?
C52A H52A 0.9500 . ?
C53A C54A 1.378(8) . ?
C53A H53A 0.9500 . ?
C54A C55A 1.379(8) . ?
C54A H54A 0.9500 . ?
C55A C56A 1.381(7) . ?
C55A H55A 0.9500 . ?
C56A H56A 0.9500 . ?
C61A C66A 1.378(8) . ?
C61A C62A 1.398(8) . ?
C62A C63A 1.393(8) . ?
C62A H62A 0.9500 . ?
C63A C64A 1.380(11) . ?
C63A H63A 0.9500 . ?
C64A C65A 1.362(11) . ?
C64A H64A 0.9500 . ?
C65A C66A 1.407(9) . ?
C65A H65A 0.9500 . ?
C66A H66A 0.9500 . ?
C101 C102 1.411(7) . ?
C101 C113 1.498(7) . ?
C102 C103 1.361(8) . ?
C102 H102 0.9500 . ?
C103 C104 1.418(7) . ?
C103 H103 0.9500 . ?
C104 C112 1.416(7) . ?
C104 C105 1.425(7) . ?
C105 C106 1.367(8) . ?
C105 H105 0.9500 . ?
C106 C107 1.422(7) . ?
C106 H106 0.9500 . ?
C107 C111 1.414(7) . ?
C107 C108 1.420(7) . ?
C108 C109 1.357(8) . ?
C108 H108 0.9500 . ?
C109 C110 1.412(7) . ?
C109 H109 0.9500 . ?
C110 C114 1.494(7) . ?
C111 C112 1.443(6) . ?
C113 H11A 0.9800 . ?
C113 H11B 0.9800 . ?
C113 H11C 0.9800 . ?
C114 H11D 0.9800 . ?
C114 H11E 0.9800 . ?
C114 H11F 0.9800 . ?
Cu1B N1B 2.097(4) . ?
Cu1B N2B 2.130(4) . ?
Cu1B P2B 2.2566(13) . ?
Cu1B P1B 2.3297(13) . ?
P1B C11B 1.837(5) . ?
P1B C31B 1.837(5) . ?
P1B C41B 1.839(5) . ?
P2B C51B 1.831(5) . ?
P2B C21B 1.831(5) . ?
P2B C61B 1.837(5) . ?
O1B C12B 1.380(6) . ?
O1B C22B 1.394(6) . ?
N1B C201 1.329(7) . ?
N1B C212 1.363(7) . ?
N2B C210 1.324(7) . ?
N2B C211 1.376(6) . ?
C11B C16B 1.387(7) . ?
C11B C12B 1.401(6) . ?
C12B C13B 1.381(7) . ?
C13B C14B 1.385(7) . ?
C13B H13B 0.9500 . ?
C14B C15B 1.397(8) . ?
C14B H14B 0.9500 . ?
C15B C16B 1.401(7) . ?
C15B H15B 0.9500 . ?
C16B H16B 0.9500 . ?
C21B C26B 1.391(7) . ?
C21B C22B 1.408(7) . ?
C22B C23B 1.384(7) . ?
C23B C24B 1.397(8) . ?
C23B H23B 0.9500 . ?
C24B C25B 1.392(8) . ?
C24B H24B 0.9500 . ?
C25B C26B 1.396(7) . ?
C25B H25B 0.9500 . ?
C26B H26B 0.9500 . ?
C31B C36B 1.383(7) . ?
C31B C32B 1.394(7) . ?
C32B C33B 1.379(8) . ?
C32B H32B 0.9500 . ?
C33B C34B 1.393(9) . ?
C33B H33B 0.9500 . ?
C34B C35B 1.394(9) . ?
C34B H34B 0.9500 . ?
C35B C36B 1.395(8) . ?
C35B H35B 0.9500 . ?
C36B H36B 0.9500 . ?
C41B C46B 1.388(7) . ?
C41B C42B 1.392(7) . ?
C42B C43B 1.385(7) . ?
C42B H42B 0.9500 . ?
C43B C44B 1.395(8) . ?
C43B H43B 0.9500 . ?
C44B C45B 1.397(7) . ?
C44B H44B 0.9500 . ?
C45B C46B 1.395(7) . ?
C45B H45B 0.9500 . ?
C46B H46B 0.9500 . ?
C51B C52B 1.394(7) . ?
C51B C56B 1.404(7) . ?
C52B C53B 1.393(8) . ?
C52B H52B 0.9500 . ?
C53B C54B 1.391(8) . ?
C53B H53B 0.9500 . ?
C54B C55B 1.376(8) . ?
C54B H54B 0.9500 . ?
C55B C56B 1.397(7) . ?
C55B H55B 0.9500 . ?
C56B H56B 0.9500 . ?
C61B C62B 1.386(7) . ?
C61B C66B 1.397(7) . ?
C62B C63B 1.392(7) . ?
C62B H62B 0.9500 . ?
C63B C64B 1.377(8) . ?
C63B H63B 0.9500 . ?
C64B C65B 1.394(8) . ?
C64B H64B 0.9500 . ?
C65B C66B 1.391(7) . ?
C65B H65B 0.9500 . ?
C66B H66B 0.9500 . ?
C201 C202 1.432(7) . ?
C201 C213 1.486(8) . ?
C202 C203 1.359(9) . ?
C202 H202 0.9500 . ?
C203 C204 1.412(9) . ?
C203 H203 0.9500 . ?
C204 C212 1.421(7) . ?
C204 C205 1.431(9) . ?
C205 C206 1.363(10) . ?
C205 H205 0.9500 . ?
C206 C207 1.439(8) . ?
C206 H206 0.9500 . ?
C207 C211 1.398(7) . ?
C207 C208 1.408(8) . ?
C208 C209 1.364(9) . ?
C208 H208 0.9500 . ?
C209 C210 1.428(7) . ?
C209 H209 0.9500 . ?
C210 C214 1.496(7) . ?
C211 C212 1.435(7) . ?
C213 H21A 0.9800 . ?
C213 H21B 0.9800 . ?
C213 H21C 0.9800 . ?
C214 H21D 0.9800 . ?
C214 H21E 0.9800 . ?
C214 H21F 0.9800 . ?
P1 F14 1.597(3) . ?
P1 F16 1.598(3) . ?
P1 F11 1.601(3) . ?
P1 F15 1.601(3) . ?
P1 F13 1.606(3) . ?
P1 F12 1.614(3) . ?
P2 F23 1.578(5) . ?
P2 F24 1.584(4) . ?
P2 F25 1.592(4) . ?
P2 F21 1.598(5) . ?
P2 F22 1.602(4) . ?
P2 F26 1.607(4) . ?
N1 C11 1.1374(11) . ?
C11 C12 1.4563(11) . ?
C12 H12A 0.9800 . ?
C12 H12B 0.9800 . ?
C12 H12C 0.9800 . ?
N2 C21 1.1404(12) . ?
C21 C22 1.4595(12) . ?
C22 H22A 0.9800 . ?
C22 H22B 0.9800 . ?
C22 H22C 0.9800 . ?

loop_
_geom_torsion_atom_site_label_1
_geom_torsion_atom_site_label_2
_geom_torsion_atom_site_label_3
_geom_torsion_atom_site_label_4
_geom_torsion
_geom_torsion_site_symmetry_1
_geom_torsion_site_symmetry_2
_geom_torsion_site_symmetry_3
_geom_torsion_site_symmetry_4
_geom_torsion_publ_flag
C41A P1A C11A C12A 76.5(4) . . . . ?
C31A P1A C11A C12A -176.5(4) . . . . ?
Cu1A P1A C11A C12A -47.4(4) . . . . ?
C41A P1A C11A C16A -108.9(4) . . . . ?
C31A P1A C11A C16A -1.8(5) . . . . ?
Cu1A P1A C11A C16A 127.3(4) . . . . ?
C22A O1A C12A C13A -27.2(7) . . . . ?
C22A O1A C12A C11A 154.3(4) . . . . ?
C16A C11A C12A C13A -2.9(7) . . . . ?
P1A C11A C12A C13A 172.1(4) . . . . ?
C16A C11A C12A O1A 175.5(4) . . . . ?
P1A C11A C12A O1A -9.4(6) . . . . ?
O1A C12A C13A C14A -176.9(5) . . . . ?
C11A C12A C13A C14A 1.3(8) . . . . ?
C12A C13A C14A C15A 1.5(8) . . . . ?
C13A C14A C15A C16A -2.7(8) . . . . ?
C14A C15A C16A C11A 1.0(8) . . . . ?
C12A C11A C16A C15A 1.7(7) . . . . ?
P1A C11A C16A C15A -173.0(4) . . . . ?
C51A P2A C21A C22A 85.7(4) . . . . ?
C61A P2A C21A C22A -166.2(4) . . . . ?
Cu1A P2A C21A C22A -41.0(4) . . . . ?
C51A P2A C21A C26A -92.1(4) . . . . ?
C61A P2A C21A C26A 16.0(5) . . . . ?
Cu1A P2A C21A C26A 141.2(4) . . . . ?
C26A C21A C22A C23A -1.3(7) . . . . ?
P2A C21A C22A C23A -179.3(4) . . . . ?
C26A C21A C22A O1A -177.3(4) . . . . ?
P2A C21A C22A O1A 4.8(6) . . . . ?
C12A O1A C22A C23A 93.1(5) . . . . ?
C12A O1A C22A C21A -90.8(5) . . . . ?
C21A C22A C23A C24A 1.0(7) . . . . ?
O1A C22A C23A C24A 176.9(4) . . . . ?
C22A C23A C24A C25A 0.3(7) . . . . ?
C23A C24A C25A C26A -1.3(8) . . . . ?
C24A C25A C26A C21A 0.9(8) . . . . ?
C22A C21A C26A C25A 0.3(7) . . . . ?
P2A C21A C26A C25A 178.2(4) . . . . ?
C41A P1A C31A C36A -157.5(4) . . . . ?
C11A P1A C31A C36A 95.2(4) . . . . ?
Cu1A P1A C31A C36A -28.3(4) . . . . ?
C41A P1A C31A C32A 30.1(5) . . . . ?
C11A P1A C31A C32A -77.2(4) . . . . ?
Cu1A P1A C31A C32A 159.3(4) . . . . ?
C36A C31A C32A C33A 0.3(7) . . . . ?
P1A C31A C32A C33A 172.6(4) . . . . ?
C31A C32A C33A C34A -1.2(8) . . . . ?
C32A C33A C34A C35A 1.2(8) . . . . ?
C33A C34A C35A C36A -0.4(8) . . . . ?
C32A C31A C36A C35A 0.5(7) . . . . ?
P1A C31A C36A C35A -172.2(4) . . . . ?
C34A C35A C36A C31A -0.4(8) . . . . ?
C31A P1A C41A C42A -106.4(4) . . . . ?
C11A P1A C41A C42A -0.6(5) . . . . ?
Cu1A P1A C41A C42A 121.2(4) . . . . ?
C31A P1A C41A C46A 73.2(4) . . . . ?
C11A P1A C41A C46A 179.0(4) . . . . ?
Cu1A P1A C41A C46A -59.1(4) . . . . ?
C46A C41A C42A C43A 0.7(7) . . . . ?
P1A C41A C42A C43A -179.6(4) . . . . ?
C41A C42A C43A C44A -0.7(8) . . . . ?
C42A C43A C44A C45A 0.5(8) . . . . ?
C43A C44A C45A C46A -0.3(8) . . . . ?
C44A C45A C46A C41A 0.3(8) . . . . ?
C42A C41A C46A C45A -0.5(7) . . . . ?
P1A C41A C46A C45A 179.8(4) . . . . ?
C21A P2A C51A C56A -137.8(4) . . . . ?
C61A P2A C51A C56A 115.6(4) . . . . ?
Cu1A P2A C51A C56A -8.9(4) . . . . ?
C21A P2A C51A C52A 40.0(5) . . . . ?
C61A P2A C51A C52A -66.6(5) . . . . ?
Cu1A P2A C51A C52A 168.9(4) . . . . ?
C56A C51A C52A C53A -0.3(8) . . . . ?
P2A C51A C52A C53A -178.1(4) . . . . ?
C51A C52A C53A C54A -0.7(8) . . . . ?
C52A C53A C54A C55A 0.2(9) . . . . ?
C53A C54A C55A C56A 1.3(8) . . . . ?
C54A C55A C56A C51A -2.3(8) . . . . ?
C52A C51A C56A C55A 1.8(7) . . . . ?
P2A C51A C56A C55A 179.7(4) . . . . ?
C51A P2A C61A C66A -7.5(5) . . . . ?
C21A P2A C61A C66A -112.9(5) . . . . ?
Cu1A P2A C61A C66A 118.3(5) . . . . ?
C51A P2A C61A C62A 175.9(4) . . . . ?
C21A P2A C61A C62A 70.6(5) . . . . ?
Cu1A P2A C61A C62A -58.2(4) . . . . ?
C66A C61A C62A C63A 0.7(9) . . . . ?
P2A C61A C62A C63A 177.4(5) . . . . ?
C61A C62A C63A C64A -1.2(9) . . . . ?
C62A C63A C64A C65A 0.4(10) . . . . ?
C63A C64A C65A C66A 1.0(12) . . . . ?
C62A C61A C66A C65A 0.6(9) . . . . ?
P2A C61A C66A C65A -175.9(5) . . . . ?
C64A C65A C66A C61A -1.5(11) . . . . ?
C112 N1A C101 C102 4.2(7) . . . . ?
Cu1A N1A C101 C102 -163.9(4) . . . . ?
C112 N1A C101 C113 -176.2(4) . . . . ?
Cu1A N1A C101 C113 15.7(7) . . . . ?
N1A C101 C102 C103 -1.2(8) . . . . ?
C113 C101 C102 C103 179.3(5) . . . . ?
C101 C102 C103 C104 -1.8(8) . . . . ?
C102 C103 C104 C112 1.5(7) . . . . ?
C102 C103 C104 C105 -177.5(5) . . . . ?
C112 C104 C105 C106 -1.0(8) . . . . ?
C103 C104 C105 C106 178.0(5) . . . . ?
C104 C105 C106 C107 -1.3(8) . . . . ?
C105 C106 C107 C111 2.1(8) . . . . ?
C105 C106 C107 C108 -176.5(5) . . . . ?
C111 C107 C108 C109 -1.3(7) . . . . ?
C106 C107 C108 C109 177.4(5) . . . . ?
C107 C108 C109 C110 3.1(8) . . . . ?
C111 N2A C110 C109 -0.4(7) . . . . ?
Cu1A N2A C110 C109 162.6(4) . . . . ?
C111 N2A C110 C114 -180.0(5) . . . . ?
Cu1A N2A C110 C114 -17.0(7) . . . . ?
C108 C109 C110 N2A -2.2(8) . . . . ?
C108 C109 C110 C114 177.4(5) . . . . ?
C110 N2A C111 C107 2.2(7) . . . . ?
Cu1A N2A C111 C107 -163.8(4) . . . . ?
C110 N2A C111 C112 -177.3(4) . . . . ?
Cu1A N2A C111 C112 16.8(5) . . . . ?
C108 C107 C111 N2A -1.3(7) . . . . ?
C106 C107 C111 N2A 179.9(5) . . . . ?
C108 C107 C111 C112 178.1(4) . . . . ?
C106 C107 C111 C112 -0.7(7) . . . . ?
C101 N1A C112 C104 -4.5(7) . . . . ?
Cu1A N1A C112 C104 166.2(4) . . . . ?
C101 N1A C112 C111 173.7(4) . . . . ?
Cu1A N1A C112 C111 -15.6(5) . . . . ?
C103 C104 C112 N1A 1.6(7) . . . . ?
C105 C104 C112 N1A -179.4(4) . . . . ?
C103 C104 C112 C111 -176.6(4) . . . . ?
C105 C104 C112 C111 2.4(7) . . . . ?
N2A C111 C112 N1A -0.4(7) . . . . ?
C107 C111 C112 N1A -179.9(4) . . . . ?
N2A C111 C112 C104 177.9(4) . . . . ?
C107 C111 C112 C104 -1.6(7) . . . . ?
C31B P1B C11B C16B 111.2(4) . . . . ?
C41B P1B C11B C16B 5.4(5) . . . . ?
Cu1B P1B C11B C16B -127.8(4) . . . . ?
C31B P1B C11B C12B -76.1(4) . . . . ?
C41B P1B C11B C12B 178.1(4) . . . . ?
Cu1B P1B C11B C12B 44.9(4) . . . . ?
C22B O1B C12B C13B 29.9(7) . . . . ?
C22B O1B C12B C11B -152.3(4) . . . . ?
C16B C11B C12B O1B -179.2(4) . . . . ?
P1B C11B C12B O1B 7.6(6) . . . . ?
C16B C11B C12B C13B -1.3(8) . . . . ?
P1B C11B C12B C13B -174.5(4) . . . . ?
O1B C12B C13B C14B 179.6(5) . . . . ?
C11B C12B C13B C14B 2.0(8) . . . . ?
C12B C13B C14B C15B -1.6(8) . . . . ?
C13B C14B C15B C16B 0.6(9) . . . . ?
C12B C11B C16B C15B 0.3(7) . . . . ?
P1B C11B C16B C15B 173.0(4) . . . . ?
C14B C15B C16B C11B 0.0(8) . . . . ?
C51B P2B C21B C26B -5.5(5) . . . . ?
C61B P2B C21B C26B 101.7(4) . . . . ?
Cu1B P2B C21B C26B -134.4(4) . . . . ?
C51B P2B C21B C22B 170.3(4) . . . . ?
C61B P2B C21B C22B -82.5(4) . . . . ?
Cu1B P2B C21B C22B 41.4(4) . . . . ?
C12B O1B C22B C23B -95.9(5) . . . . ?
C12B O1B C22B C21B 88.8(5) . . . . ?
C26B C21B C22B C23B 0.4(7) . . . . ?
P2B C21B C22B C23B -175.7(4) . . . . ?
C26B C21B C22B O1B 175.5(4) . . . . ?
P2B C21B C22B O1B -0.6(6) . . . . ?
O1B C22B C23B C24B -177.1(5) . . . . ?
C21B C22B C23B C24B -2.0(8) . . . . ?
C22B C23B C24B C25B 1.6(8) . . . . ?
C23B C24B C25B C26B 0.3(8) . . . . ?
C22B C21B C26B C25B 1.5(7) . . . . ?
P2B C21B C26B C25B 177.4(4) . . . . ?
C24B C25B C26B C21B -1.9(8) . . . . ?
C11B P1B C31B C36B -173.3(4) . . . . ?
C41B P1B C31B C36B -68.8(4) . . . . ?
Cu1B P1B C31B C36B 63.8(4) . . . . ?
C11B P1B C31B C32B 11.0(5) . . . . ?
C41B P1B C31B C32B 115.5(4) . . . . ?
Cu1B P1B C31B C32B -111.9(4) . . . . ?
C36B C31B C32B C33B -0.2(7) . . . . ?
P1B C31B C32B C33B 175.3(4) . . . . ?
C31B C32B C33B C34B 1.0(8) . . . . ?
C32B C33B C34B C35B -0.2(8) . . . . ?
C33B C34B C35B C36B -1.5(8) . . . . ?
C32B C31B C36B C35B -1.4(7) . . . . ?
P1B C31B C36B C35B -177.2(4) . . . . ?
C34B C35B C36B C31B 2.3(8) . . . . ?
C11B P1B C41B C46B 75.5(4) . . . . ?
C31B P1B C41B C46B -31.7(4) . . . . ?
Cu1B P1B C41B C46B -156.9(3) . . . . ?
C11B P1B C41B C42B -102.2(4) . . . . ?
C31B P1B C41B C42B 150.6(4) . . . . ?
Cu1B P1B C41B C42B 25.4(5) . . . . ?
C46B C41B C42B C43B -3.8(7) . . . . ?
P1B C41B C42B C43B 173.9(4) . . . . ?
C41B C42B C43B C44B 2.0(8) . . . . ?
C42B C43B C44B C45B 0.2(8) . . . . ?
C43B C44B C45B C46B -0.5(8) . . . . ?
C42B C41B C46B C45B 3.5(7) . . . . ?
P1B C41B C46B C45B -174.2(4) . . . . ?
C44B C45B C46B C41B -1.3(8) . . . . ?
C21B P2B C51B C52B -102.6(4) . . . . ?
C61B P2B C51B C52B 150.5(4) . . . . ?
Cu1B P2B C51B C52B 26.3(4) . . . . ?
C21B P2B C51B C56B 79.1(4) . . . . ?
C61B P2B C51B C56B -27.8(5) . . . . ?
Cu1B P2B C51B C56B -152.0(4) . . . . ?
C56B C51B C52B C53B -2.1(7) . . . . ?
P2B C51B C52B C53B 179.5(4) . . . . ?
C51B C52B C53B C54B 1.7(8) . . . . ?
C52B C53B C54B C55B -1.3(8) . . . . ?
C53B C54B C55B C56B 1.3(9) . . . . ?
C54B C55B C56B C51B -1.6(8) . . . . ?
C52B C51B C56B C55B 2.0(7) . . . . ?
P2B C51B C56B C55B -179.7(4) . . . . ?
C51B P2B C61B C62B 77.1(5) . . . . ?
C21B P2B C61B C62B -29.4(5) . . . . ?
Cu1B P2B C61B C62B -156.1(4) . . . . ?
C51B P2B C61B C66B -99.3(4) . . . . ?
C21B P2B C61B C66B 154.2(4) . . . . ?
Cu1B P2B C61B C66B 27.5(4) . . . . ?
C66B C61B C62B C63B 0.2(8) . . . . ?
P2B C61B C62B C63B -176.2(4) . . . . ?
C61B C62B C63B C64B 0.9(8) . . . . ?
C62B C63B C64B C65B -0.4(9) . . . . ?
C63B C64B C65B C66B -1.1(8) . . . . ?
C64B C65B C66B C61B 2.2(8) . . . . ?
C62B C61B C66B C65B -1.7(8) . . . . ?
P2B C61B C66B C65B 174.8(4) . . . . ?
C212 N1B C201 C202 0.3(7) . . . . ?
Cu1B N1B C201 C202 -163.6(4) . . . . ?
C212 N1B C201 C213 178.9(5) . . . . ?
Cu1B N1B C201 C213 15.0(7) . . . . ?
N1B C201 C202 C203 0.8(8) . . . . ?
C213 C201 C202 C203 -177.8(5) . . . . ?
C201 C202 C203 C204 -1.3(9) . . . . ?
C202 C203 C204 C212 0.9(8) . . . . ?
C202 C203 C204 C205 -178.6(6) . . . . ?
C203 C204 C205 C206 178.1(5) . . . . ?
C212 C204 C205 C206 -1.4(8) . . . . ?
C204 C205 C206 C207 0.4(9) . . . . ?
C205 C206 C207 C211 0.4(8) . . . . ?
C205 C206 C207 C208 -179.2(5) . . . . ?
C211 C207 C208 C209 -4.4(7) . . . . ?
C206 C207 C208 C209 175.3(5) . . . . ?
C207 C208 C209 C210 1.2(8) . . . . ?
C211 N2B C210 C209 -6.9(7) . . . . ?
Cu1B N2B C210 C209 158.4(4) . . . . ?
C211 N2B C210 C214 171.2(4) . . . . ?
Cu1B N2B C210 C214 -23.5(7) . . . . ?
C208 C209 C210 N2B 4.7(8) . . . . ?
C208 C209 C210 C214 -173.3(5) . . . . ?
C210 N2B C211 C207 3.5(7) . . . . ?
Cu1B N2B C211 C207 -165.0(4) . . . . ?
C210 N2B C211 C212 -173.8(4) . . . . ?
Cu1B N2B C211 C212 17.8(5) . . . . ?
C208 C207 C211 N2B 2.2(7) . . . . ?
C206 C207 C211 N2B -177.5(5) . . . . ?
C208 C207 C211 C212 179.3(5) . . . . ?
C206 C207 C211 C212 -0.3(7) . . . . ?
C201 N1B C212 C204 -0.8(7) . . . . ?
Cu1B N1B C212 C204 165.9(4) . . . . ?
C201 N1B C212 C211 177.5(5) . . . . ?
Cu1B N1B C212 C211 -15.8(5) . . . . ?
C203 C204 C212 N1B 0.2(8) . . . . ?
C205 C204 C212 N1B 179.7(5) . . . . ?
C203 C204 C212 C211 -178.1(5) . . . . ?
C205 C204 C212 C211 1.5(8) . . . . ?
N2B C211 C212 N1B -1.7(7) . . . . ?
C207 C211 C212 N1B -179.0(4) . . . . ?
N2B C211 C212 C204 176.7(4) . . . . ?
C207 C211 C212 C204 -0.6(7) . . . . ?
